data_7054349
loop_
_publ_author_name
'Sunkari, Sailaja S.'
'Kharediya, Bhagwan'
'Saha, Satyen'
'Elrez, Bahjat'
'Sutter, Jean-Pascal'

_publ_section_title
;
 Chain of dimers to assembly of trimers: temperature and ligand influenced
 formation of novel supramolecular assemblies of Cu(ii) with isomeric
 (aminomethyl) pyridines and azide
;
_journal_issue 8
_journal_name_full 'New Journal of Chemistry'
_journal_page_first 3529
_journal_paper_doi 10.1039/C4NJ00374H
_journal_volume 38
_journal_year 2014
_chemical_formula_moiety 'C6 H8 Cu N8'
_chemical_formula_sum 'C6 H8 Cu N8'
_chemical_formula_weight 255.74
_chemical_name_systematic
;
 ?
;
_space_group_crystal_system triclinic
_space_group_IT_number 2
_space_group_name_Hall '-P 1'
_space_group_name_H-M_alt 'P -1'
_symmetry_space_group_name_Hall '-P 1'
_symmetry_space_group_name_H-M 'P -1'
_atom_sites_solution_hydrogens geom
_atom_sites_solution_primary direct
_audit_creation_method SHELXL-2014
_cell_angle_alpha 67.059(6)
_cell_angle_beta 72.775(6)
_cell_angle_gamma 65.514(6)
_cell_formula_units_Z 2
_cell_length_a 6.9212(5)
_cell_length_b 8.2733(5)
_cell_length_c 9.9826(6)
_cell_measurement_reflns_used 2091
_cell_measurement_temperature 298(2)
_cell_measurement_theta_max 31.9590
_cell_measurement_theta_min 2.8500
_cell_volume 472.84(6)
_computing_cell_refinement
;
CrysAlisPro, Agilent Technologies,
Version 1.171.36.32 (release 02-08-2013 CrysAlis171 .NET)
(compiled Aug  2 2013,16:46:58)
;
_computing_data_collection
;
CrysAlisPro, Agilent Technologies,
Version 1.171.36.32 (release 02-08-2013 CrysAlis171 .NET)
(compiled Aug  2 2013,16:46:58)
;
_computing_data_reduction
;
CrysAlisPro, Agilent Technologies,
Version 1.171.36.32 (release 02-08-2013 CrysAlis171 .NET)
(compiled Aug  2 2013,16:46:58)
;
_computing_molecular_graphics ORTEP-III
_computing_publication_material 'SHELXL-2014 (Sheldrick, 2014)'
_computing_structure_refinement 'SHELXL-2014 (Sheldrick, 2014)'
_computing_structure_solution 'SHELXL-2014 (Sheldrick, 2014)'
_diffrn_ambient_temperature 298(2)
_diffrn_detector_area_resol_mean 16.0938
_diffrn_measured_fraction_theta_full 0.998
_diffrn_measured_fraction_theta_max 0.998
_diffrn_measurement_device_type 'Xcalibur, Eos'
_diffrn_measurement_method '\w scans'
_diffrn_radiation_type MoK\a
_diffrn_radiation_wavelength 0.71073
_diffrn_reflns_av_R_equivalents 0.0151
_diffrn_reflns_av_unetI/netI 0.0243
_diffrn_reflns_Laue_measured_fraction_full 0.998
_diffrn_reflns_Laue_measured_fraction_max 0.998
_diffrn_reflns_limit_h_max 7
_diffrn_reflns_limit_h_min -8
_diffrn_reflns_limit_k_max 9
_diffrn_reflns_limit_k_min -10
_diffrn_reflns_limit_l_max 12
_diffrn_reflns_limit_l_min -12
_diffrn_reflns_number 3590
_diffrn_reflns_point_group_measured_fraction_full 0.998
_diffrn_reflns_point_group_measured_fraction_max 0.998
_diffrn_reflns_theta_full 25.000
_diffrn_reflns_theta_max 26.371
_diffrn_reflns_theta_min 2.843
_diffrn_source 'Enhance (Mo) X-ray Source'
_exptl_absorpt_coefficient_mu 2.289
_exptl_absorpt_correction_T_max 1.00000
_exptl_absorpt_correction_T_min 0.64340
_exptl_absorpt_correction_type multi-scan
_exptl_absorpt_process_details
;
CrysAlisPro, Agilent Technologies,
Version 1.171.36.32 (release 02-08-2013 CrysAlis171 .NET)
(compiled Aug  2 2013,16:46:58)
Empirical absorption correction using spherical harmonics,
 implemented in SCALE3 ABSPACK scaling algorithm.
;
_exptl_crystal_colour green
_exptl_crystal_density_diffrn 1.796
_exptl_crystal_description block
_exptl_crystal_F_000 258
_exptl_crystal_size_max 0.400
_exptl_crystal_size_mid 0.400
_exptl_crystal_size_min 0.200
_refine_diff_density_max 0.350
_refine_diff_density_min -0.250
_refine_diff_density_rms 0.056
_refine_ls_extinction_method none
_refine_ls_goodness_of_fit_ref 1.045
_refine_ls_hydrogen_treatment constr
_refine_ls_matrix_type full
_refine_ls_number_parameters 136
_refine_ls_number_reflns 1929
_refine_ls_number_restraints 0
_refine_ls_restrained_S_all 1.045
_refine_ls_R_factor_all 0.0302
_refine_ls_R_factor_gt 0.0251
_refine_ls_shift/su_max 0.000
_refine_ls_shift/su_mean 0.000
_refine_ls_structure_factor_coef Fsqd
_refine_ls_weighting_details 'w=1/[\s^2^(Fo^2^)+(0.0353P)^2^+0.0791P] where P=(Fo^2^+2Fc^2^)/3'
_refine_ls_weighting_scheme calc
_refine_ls_wR_factor_gt 0.0623
_refine_ls_wR_factor_ref 0.0646
_reflns_Friedel_coverage 0.000
_reflns_number_gt 1735
_reflns_number_total 1929
_reflns_threshold_expression 'I > 2\s(I)'
_cod_duplicate_entry 7054187
_cod_data_source_file c4nj00374h2.cif
_cod_data_source_block compd2
_cod_depositor_comments
;
The following automatic conversions were performed:

'_atom_sites_solution_primary' value 'DIRECT' changed to 'direct'
according to
/usr/data/users/saulius/crontab/automatic-downloads/current/RSC/lib/dictionaries/cif_core.dic
dictionary named 'cif_core.dic' version 2.4.2 from
2011-04-26.

'_geom_bond_publ_flag' value 'Y' changed to 'y'
according to
/usr/data/users/saulius/crontab/automatic-downloads/current/RSC/lib/dictionaries/cif_core.dic
dictionary named 'cif_core.dic' version 2.4.2 from 2011-04-26 (6
times).

'_geom_angle_publ_flag' value 'Y' changed to 'y' according
to
/usr/data/users/saulius/crontab/automatic-downloads/current/RSC/lib/dictionaries/cif_core.dic
dictionary named 'cif_core.dic' version 2.4.2 from 2011-04-26 (15
times).

Automatic conversion script
Id: cif_fix_values 2281 2013-09-26 08:29:07Z andrius 
;
_cod_original_cell_volume 472.85(6)
_cod_database_code 7054349
_shelx_space_group_comment
;
The symmetry employed for this shelxl refinement is uniquely defined
by the following loop, which should always be used as a source of
symmetry information in preference to the above space-group names.
They are only intended as comments.
;
_shelx_estimated_absorpt_t_min 0.461
_shelx_estimated_absorpt_t_max 0.657
_shelxl_version_number 2014-3

loop_
_space_group_symop_operation_xyz
'x, y, z'
'-x, -y, -z'

loop_
_atom_site_label
_atom_site_type_symbol
_atom_site_fract_x
_atom_site_fract_y
_atom_site_fract_z
_atom_site_U_iso_or_equiv
_atom_site_adp_type
_atom_site_occupancy
_atom_site_site_symmetry_order
_atom_site_calc_flag
_atom_site_refinement_flags_posn
_atom_site_refinement_flags_adp
Cu1 Cu 0.24452(4) 0.95740(3) 0.06305(3) 0.03086(11) Uani 1 1 d . .
N1 N 0.2453(3) 1.0055(2) 0.24455(19) 0.0285(4) Uani 1 1 d . .
N2 N 0.2669(3) 0.7013(2) 0.2023(2) 0.0332(4) Uani 1 1 d . .
HN2A H 0.1472 0.6799 0.2112 0.040 Uiso 1 1 calc R U
HN2B H 0.3762 0.6178 0.1647 0.040 Uiso 1 1 calc R U
N3 N 0.2932(3) 1.1921(3) -0.0650(2) 0.0409(5) Uani 1 1 d . .
N4 N 0.2295(3) 1.2753(3) -0.1797(2) 0.0373(4) Uani 1 1 d . .
N5 N 0.1729(4) 1.3583(3) -0.2932(3) 0.0598(6) Uani 1 1 d . .
N6 N 0.1929(3) 0.9078(3) -0.1000(2) 0.0430(5) Uani 1 1 d . .
N7 N 0.2665(3) 0.7567(3) -0.1150(2) 0.0370(4) Uani 1 1 d . .
N8 N 0.3305(5) 0.6153(3) -0.1335(3) 0.0685(7) Uani 1 1 d . .
C1 C 0.2207(4) 1.1715(3) 0.2535(3) 0.0372(5) Uani 1 1 d . .
H1 H 0.2024 1.2749 0.1695 0.045 Uiso 1 1 calc R U
C2 C 0.2219(4) 1.1923(4) 0.3831(3) 0.0424(6) Uani 1 1 d . .
H2 H 0.2030 1.3085 0.3870 0.051 Uiso 1 1 calc R U
C3 C 0.2517(3) 1.0385(4) 0.5076(3) 0.0403(5) Uani 1 1 d . .
H3 H 0.2546 1.0495 0.5962 0.048 Uiso 1 1 calc R U
C4 C 0.2770(3) 0.8685(3) 0.4987(3) 0.0378(5) Uani 1 1 d . .
H4 H 0.2966 0.7632 0.5813 0.045 Uiso 1 1 calc R U
C5 C 0.2729(3) 0.8569(3) 0.3656(2) 0.0294(4) Uani 1 1 d . .
C6 C 0.2993(4) 0.6761(3) 0.3483(2) 0.0374(5) Uani 1 1 d . .
H6A H 0.4425 0.5887 0.3642 0.045 Uiso 1 1 calc R U
H6B H 0.1965 0.6231 0.4225 0.045 Uiso 1 1 calc R U

loop_
_atom_site_aniso_label
_atom_site_aniso_U_11
_atom_site_aniso_U_22
_atom_site_aniso_U_33
_atom_site_aniso_U_23
_atom_site_aniso_U_13
_atom_site_aniso_U_12
Cu1 0.04524(17) 0.02579(15) 0.02305(15) -0.00778(11) -0.00336(11) -0.01465(12)
N1 0.0309(8) 0.0265(9) 0.0276(9) -0.0094(7) -0.0027(7) -0.0096(7)
N2 0.0373(9) 0.0274(9) 0.0362(10) -0.0100(8) -0.0068(8) -0.0115(8)
N3 0.0582(12) 0.0362(11) 0.0305(10) -0.0022(9) -0.0078(9) -0.0253(10)
N4 0.0367(10) 0.0334(10) 0.0389(12) -0.0050(9) -0.0020(9) -0.0176(8)
N5 0.0648(14) 0.0578(15) 0.0495(14) 0.0113(12) -0.0249(12) -0.0291(12)
N6 0.0614(13) 0.0322(11) 0.0362(11) -0.0139(9) -0.0171(10) -0.0072(9)
N7 0.0456(11) 0.0362(11) 0.0300(10) -0.0139(9) -0.0121(8) -0.0072(9)
N8 0.0882(18) 0.0443(14) 0.0775(19) -0.0360(14) -0.0346(15) 0.0037(13)
C1 0.0460(12) 0.0328(12) 0.0354(12) -0.0113(10) -0.0058(10) -0.0155(10)
C2 0.0443(13) 0.0460(14) 0.0489(15) -0.0263(12) -0.0039(11) -0.0181(11)
C3 0.0336(11) 0.0577(16) 0.0374(13) -0.0243(12) -0.0076(10) -0.0124(11)
C4 0.0350(11) 0.0440(13) 0.0295(11) -0.0089(10) -0.0103(9) -0.0076(10)
C5 0.0234(9) 0.0313(11) 0.0299(11) -0.0086(9) -0.0035(8) -0.0073(8)
C6 0.0482(13) 0.0274(11) 0.0295(11) -0.0025(9) -0.0078(10) -0.0109(10)

loop_
_atom_type_symbol
_atom_type_description
_atom_type_scat_dispersion_real
_atom_type_scat_dispersion_imag
_atom_type_scat_source
C C 0.0033 0.0016 'International Tables Vol C Tables 4.2.6.8 and 6.1.1.4'
H H 0.0000 0.0000 'International Tables Vol C Tables 4.2.6.8 and 6.1.1.4'
N N 0.0061 0.0033 'International Tables Vol C Tables 4.2.6.8 and 6.1.1.4'
Cu Cu 0.3201 1.2651 'International Tables Vol C Tables 4.2.6.8 and 6.1.1.4'

loop_
_geom_angle_atom_site_label_1
_geom_angle_atom_site_label_2
_geom_angle_atom_site_label_3
_geom_angle
_geom_angle_site_symmetry_1
_geom_angle_site_symmetry_3
_geom_angle_publ_flag
N3 Cu1 N6 93.46(8) . . y
N3 Cu1 N2 166.13(8) . . y
N6 Cu1 N2 93.78(8) . . y
N3 Cu1 N1 91.89(8) . . y
N6 Cu1 N1 169.98(8) . . y
N2 Cu1 N1 82.80(7) . . y
N3 Cu1 N6 97.52(8) . 2_575 y
N6 Cu1 N6 79.02(8) . 2_575 y
N2 Cu1 N6 95.46(7) . 2_575 y
N1 Cu1 N6 91.90(6) . 2_575 y
N3 Cu1 N3 85.25(8) . 2_675 y
N6 Cu1 N3 108.04(8) . 2_675 y
N2 Cu1 N3 81.27(6) . 2_675 y
N1 Cu1 N3 80.82(6) . 2_675 y
N6 Cu1 N3 172.32(6) 2_575 2_675 y
C5 N1 C1 118.82(18) . . ?
C5 N1 Cu1 115.49(14) . . ?
C1 N1 Cu1 125.69(15) . . ?
C6 N2 Cu1 112.85(14) . . ?
C6 N2 HN2A 109.0 . . ?
Cu1 N2 HN2A 109.0 . . ?
C6 N2 HN2B 109.0 . . ?
Cu1 N2 HN2B 109.0 . . ?
HN2A N2 HN2B 107.8 . . ?
N4 N3 Cu1 121.92(16) . . ?
N5 N4 N3 177.8(2) . . ?
N7 N6 Cu1 122.27(15) . . ?
N8 N7 N6 177.0(2) . . ?
N1 C1 C2 121.9(2) . . ?
N1 C1 H1 119.1 . . ?
C2 C1 H1 119.1 . . ?
C1 C2 C3 119.2(2) . . ?
C1 C2 H2 120.4 . . ?
C3 C2 H2 120.4 . . ?
C4 C3 C2 119.1(2) . . ?
C4 C3 H3 120.5 . . ?
C2 C3 H3 120.5 . . ?
C5 C4 C3 119.0(2) . . ?
C5 C4 H4 120.5 . . ?
C3 C4 H4 120.5 . . ?
N1 C5 C4 122.1(2) . . ?
N1 C5 C6 116.18(18) . . ?
C4 C5 C6 121.72(19) . . ?
N2 C6 C5 111.98(17) . . ?
N2 C6 H6A 109.2 . . ?
C5 C6 H6A 109.2 . . ?
N2 C6 H6B 109.2 . . ?
C5 C6 H6B 109.2 . . ?
H6A C6 H6B 107.9 . . ?

loop_
_geom_bond_atom_site_label_1
_geom_bond_atom_site_label_2
_geom_bond_distance
_geom_bond_site_symmetry_2
_geom_bond_publ_flag
Cu1 N3 1.9673(19) . y
Cu1 N6 1.9824(19) . y
Cu1 N2 2.0010(18) . y
Cu1 N1 2.0026(17) . y
Cu1 N6 2.721(2) 2_575 y
Cu1 N3 2.916(2) 2_675 y
N1 C5 1.338(3) . ?
N1 C1 1.347(3) . ?
N2 C6 1.461(3) . ?
N2 HN2A 0.8900 . ?
N2 HN2B 0.8900 . ?
N3 N4 1.188(3) . ?
N4 N5 1.158(3) . ?
N6 N7 1.191(3) . ?
N7 N8 1.135(3) . ?
C1 C2 1.374(3) . ?
C1 H1 0.9300 . ?
C2 C3 1.381(4) . ?
C2 H2 0.9300 . ?
C3 C4 1.379(3) . ?
C3 H3 0.9300 . ?
C4 C5 1.379(3) . ?
C4 H4 0.9300 . ?
C5 C6 1.502(3) . ?
C6 H6A 0.9700 . ?
C6 H6B 0.9700 . ?

loop_
_geom_hbond_atom_site_label_D
_geom_hbond_atom_site_label_H
_geom_hbond_atom_site_label_A
_geom_hbond_distance_DH
_geom_hbond_distance_HA
_geom_hbond_distance_DA
_geom_hbond_angle_DHA
_geom_hbond_site_symmetry_A
N2 HN2A N5 0.89 2.23 3.097(3) 164.0 2_575
N2 HN2A N4 0.89 2.57 3.430(2) 161.6 2_575
N2 HN2B N8 0.89 2.19 3.053(3) 163.9 2_665
